data_7243574
loop_
_publ_author_name
'Gamidi, Rama Krishna'
'Dandawate, Monica'
'Choudhury, Rahul'
'Tothadi, Srinu'
'Nangia, Ashwini'
'Reddy, D. Srinivasa'

_publ_section_title
;
 Separation of a diastereomeric diol pair using mechanical properties of
 crystals
;
_journal_name_full CrystEngComm
_journal_paper_doi 10.1039/D1CE01055G
_journal_year 2021
_chemical_absolute_configuration ad
_chemical_formula_sum 'C14 H20 O2'
_chemical_formula_weight 220.30
_space_group_crystal_system monoclinic
_space_group_IT_number 4
_space_group_name_Hall 'P 2yb'
_space_group_name_H-M_alt 'P 1 21 1'
_atom_sites_solution_hydrogens geom
_audit_creation_method SHELXL-2014/7
_audit_update_record
;
2021-08-09 deposited with the CCDC.	2021-09-15 downloaded from the CCDC.
;
_cell_angle_alpha 90
_cell_angle_beta 106.370(4)
_cell_angle_gamma 90
_cell_formula_units_Z 4
_cell_length_a 12.4314(16)
_cell_length_b 5.0981(7)
_cell_length_c 20.634(3)
_cell_measurement_reflns_used 9753
_cell_measurement_temperature 100(2)
_cell_measurement_theta_max 74.77
_cell_measurement_theta_min 3.75
_cell_volume 1254.7(3)
_computing_cell_refinement 'Bruker SAINT'
_computing_data_collection 'Bruker APEX3'
_computing_data_reduction 'Bruker SAINT'
_computing_molecular_graphics 'Bruker SHELXTL'
_computing_publication_material 'Bruker SHELXTL'
_computing_structure_refinement 'SHELXL-2014/7 (Sheldrick, 2014)'
_computing_structure_solution 'SHELXS-97 (Sheldrick 2008)'
_diffrn_ambient_temperature 100(2)
_diffrn_measured_fraction_theta_full 0.981
_diffrn_measured_fraction_theta_max 0.981
_diffrn_measurement_device_type 'Bruker D8 VENTURE Kappa Duo PHOTON II CPAD'
_diffrn_measurement_method '\ f and \w scans'
_diffrn_radiation_type CuK\a
_diffrn_radiation_wavelength 1.54178
_diffrn_reflns_av_R_equivalents 0.0553
_diffrn_reflns_av_unetI/netI 0.0381
_diffrn_reflns_Laue_measured_fraction_full 0.981
_diffrn_reflns_Laue_measured_fraction_max 0.981
_diffrn_reflns_limit_h_max 15
_diffrn_reflns_limit_h_min -15
_diffrn_reflns_limit_k_max 6
_diffrn_reflns_limit_k_min -6
_diffrn_reflns_limit_l_max 25
_diffrn_reflns_limit_l_min -25
_diffrn_reflns_number 26579
_diffrn_reflns_point_group_measured_fraction_full 0.980
_diffrn_reflns_point_group_measured_fraction_max 0.964
_diffrn_reflns_theta_full 67.679
_diffrn_reflns_theta_max 74.791
_diffrn_reflns_theta_min 2.232
_exptl_absorpt_coefficient_mu 0.599
_exptl_absorpt_correction_T_max 0.7543
_exptl_absorpt_correction_T_min 0.5122
_exptl_absorpt_correction_type multi-scan
_exptl_absorpt_process_details 'SADABS; Bruker, 2016'
_exptl_crystal_colour colourless
_exptl_crystal_density_diffrn 1.166
_exptl_crystal_description needle
_exptl_crystal_F_000 480
_exptl_crystal_size_max 0.48
_exptl_crystal_size_mid 0.08
_exptl_crystal_size_min 0.07
_refine_diff_density_max 0.216
_refine_diff_density_min -0.197
_refine_diff_density_rms 0.036
_refine_ls_abs_structure_details
;
 Flack x determined using 2113 quotients [(I+)-(I-)]/[(I+)+(I-)]
 (Parsons, Flack and Wagner, Acta Cryst. B69 (2013) 249-259).
;
_refine_ls_abs_structure_Flack 0.04(5)
_refine_ls_extinction_method none
_refine_ls_goodness_of_fit_ref 1.034
_refine_ls_hydrogen_treatment constr
_refine_ls_matrix_type full
_refine_ls_number_parameters 295
_refine_ls_number_reflns 4986
_refine_ls_number_restraints 1
_refine_ls_restrained_S_all 1.034
_refine_ls_R_factor_all 0.0343
_refine_ls_R_factor_gt 0.0341
_refine_ls_shift/su_max 0.000
_refine_ls_shift/su_mean 0.000
_refine_ls_structure_factor_coef Fsqd
_refine_ls_weighting_details 'w=1/[\s^2^(Fo^2^)+(0.0532P)^2^+0.1958P] where P=(Fo^2^+2Fc^2^)/3'
_refine_ls_weighting_scheme calc
_refine_ls_wR_factor_gt 0.0913
_refine_ls_wR_factor_ref 0.0915
_reflns_Friedel_coverage 0.759
_reflns_Friedel_fraction_full 0.979
_reflns_Friedel_fraction_max 0.943
_reflns_number_gt 4938
_reflns_number_total 4986
_reflns_threshold_expression 'I > 2\s(I)'
_cod_data_source_file d1ce01055g4.cif
_cod_data_source_block (2S3R)ephd
_cod_original_sg_symbol_H-M 'P 21'
_cod_database_code 7243574
_shelx_shelxl_version_number 2014/7
_shelx_space_group_comment
;
The symmetry employed for this shelxl refinement is uniquely defined
by the following loop, which should always be used as a source of
symmetry information in preference to the above space-group names.
They are only intended as comments.
;
_publcif_funding_html
;
;

loop_
_space_group_symop_operation_xyz
'x, y, z'
'-x, y+1/2, -z'

loop_
_atom_site_label
_atom_site_type_symbol
_atom_site_fract_x
_atom_site_fract_y
_atom_site_fract_z
_atom_site_U_iso_or_equiv
_atom_site_adp_type
_atom_site_occupancy
_atom_site_site_symmetry_order
_atom_site_calc_flag
_atom_site_refinement_flags_posn
_atom_site_refinement_flags_adp
_atom_site_refinement_flags_occupancy
_atom_site_disorder_assembly
_atom_site_disorder_group
O2 O 0.09113(9) 0.3876(2) 0.00985(5) 0.0191(2) Uani 1 1 d . . . . .
H2 H 0.0940 0.5386 -0.0059 0.029 Uiso 1 1 calc R U . . .
O3 O 0.90826(9) 0.3623(2) 0.55397(6) 0.0187(2) Uani 1 1 d . . . . .
H3 H 0.9676 0.4140 0.5462 0.028 Uiso 1 1 calc R U . . .
O1 O 0.10619(9) -0.1382(2) -0.04660(5) 0.0183(2) Uani 1 1 d . . . . .
H1 H 0.0444 -0.0784 -0.0444 0.027 Uiso 1 1 calc R U . . .
O4 O 0.90556(9) 0.9002(2) 0.49136(5) 0.0193(2) Uani 1 1 d . . . . .
H4 H 0.9059 1.0494 0.5087 0.029 Uiso 1 1 calc R U . . .
C5 C 0.19391(12) 0.2523(3) 0.01452(7) 0.0162(3) Uani 1 1 d . . . . .
H5 H 0.2532 0.3857 0.0153 0.019 Uiso 1 1 calc R U . . .
C13 C 0.13311(13) 0.2333(3) -0.11305(7) 0.0192(3) Uani 1 1 d . . . . .
H13A H 0.0595 0.3064 -0.1127 0.023 Uiso 1 1 calc R U . . .
H13B H 0.1838 0.3825 -0.1136 0.023 Uiso 1 1 calc R U . . .
C19 C 0.81090(12) 0.7548(3) 0.49805(7) 0.0165(3) Uani 1 1 d . . . . .
H19 H 0.7518 0.8822 0.5019 0.020 Uiso 1 1 calc R U . . .
C4 C 0.18107(12) 0.0753(3) -0.04788(7) 0.0157(3) Uani 1 1 d . . . . .
C18 C 0.84313(12) 0.5848(3) 0.56274(7) 0.0160(3) Uani 1 1 d . . . . .
C6 C 0.22627(13) 0.1060(3) 0.08224(7) 0.0205(3) Uani 1 1 d . . . . .
H6A H 0.1626 -0.0038 0.0859 0.025 Uiso 1 1 calc R U . . .
H6B H 0.2907 -0.0111 0.0843 0.025 Uiso 1 1 calc R U . . .
C27 C 0.91341(13) 0.7437(3) 0.62328(8) 0.0205(3) Uani 1 1 d . . . . .
H27A H 0.9845 0.7967 0.6143 0.025 Uiso 1 1 calc R U . . .
H27B H 0.8721 0.9056 0.6277 0.025 Uiso 1 1 calc R U . . .
C20 C 0.76595(13) 0.5985(3) 0.43249(8) 0.0205(3) Uani 1 1 d . . . . .
H20A H 0.8267 0.4880 0.4248 0.025 Uiso 1 1 calc R U . . .
H20B H 0.7048 0.4813 0.4368 0.025 Uiso 1 1 calc R U . . .
C21 C 0.72233(14) 0.7793(3) 0.37302(8) 0.0205(3) Uani 1 1 d . . . . .
C17 C 0.73668(13) 0.4709(3) 0.57673(8) 0.0204(3) Uani 1 1 d . . . . .
H17A H 0.6895 0.3889 0.5348 0.024 Uiso 1 1 calc R U . . .
H17B H 0.7591 0.3316 0.6114 0.024 Uiso 1 1 calc R U . . .
C3 C 0.29387(13) -0.0548(3) -0.04687(8) 0.0188(3) Uani 1 1 d . . . . .
H3A H 0.3169 -0.1727 -0.0073 0.023 Uiso 1 1 calc R U . . .
H3B H 0.2828 -0.1638 -0.0879 0.023 Uiso 1 1 calc R U . . .
C2 C 0.38698(13) 0.1383(3) -0.04387(8) 0.0223(3) Uani 1 1 d . . . . .
H2A H 0.4213 0.2185 -0.0015 0.027 Uiso 1 1 calc R U . . .
C25 C 0.58250(14) 1.0883(4) 0.31090(9) 0.0274(4) Uani 1 1 d . . . . .
H25 H 0.5134 1.1772 0.3055 0.033 Uiso 1 1 calc R U . . .
C26 C 0.62106(14) 0.9118(4) 0.36341(8) 0.0239(4) Uani 1 1 d . . . . .
H26 H 0.5773 0.8804 0.3936 0.029 Uiso 1 1 calc R U . . .
C14 C 0.11813(14) 0.0731(4) -0.17756(8) 0.0240(4) Uani 1 1 d . . . . .
H14A H 0.1912 0.0471 -0.1859 0.036 Uiso 1 1 calc R U . . .
H14B H 0.0682 0.1671 -0.2158 0.036 Uiso 1 1 calc R U . . .
H14C H 0.0854 -0.0978 -0.1724 0.036 Uiso 1 1 calc R U . . .
C16 C 0.66799(14) 0.6722(3) 0.60060(9) 0.0248(4) Uani 1 1 d . . . . .
H16 H 0.6993 0.7455 0.6442 0.030 Uiso 1 1 calc R U . . .
C28 C 0.94052(15) 0.5933(4) 0.68987(8) 0.0261(4) Uani 1 1 d . . . . .
H28A H 0.8726 0.5772 0.7048 0.039 Uiso 1 1 calc R U . . .
H28B H 0.9981 0.6880 0.7242 0.039 Uiso 1 1 calc R U . . .
H28C H 0.9683 0.4181 0.6835 0.039 Uiso 1 1 calc R U . . .
C7 C 0.25707(14) 0.2970(3) 0.14041(8) 0.0201(3) Uani 1 1 d . . . . .
C8 C 0.17952(15) 0.3749(4) 0.17383(8) 0.0260(4) Uani 1 1 d . . . . .
H8 H 0.1066 0.3000 0.1615 0.031 Uiso 1 1 calc R U . . .
C11 C 0.39192(15) 0.5964(4) 0.21104(9) 0.0286(4) Uani 1 1 d . . . . .
H11 H 0.4649 0.6711 0.2235 0.034 Uiso 1 1 calc R U . . .
C9 C 0.20768(16) 0.5613(4) 0.22503(9) 0.0302(4) Uani 1 1 d . . . . .
H9 H 0.1539 0.6122 0.2474 0.036 Uiso 1 1 calc R U . . .
C10 C 0.31377(16) 0.6737(4) 0.24374(8) 0.0278(4) Uani 1 1 d . . . . .
H10 H 0.3326 0.8020 0.2785 0.033 Uiso 1 1 calc R U . . .
C12 C 0.36345(14) 0.4100(4) 0.16009(8) 0.0253(4) Uani 1 1 d . . . . .
H12 H 0.4177 0.3582 0.1381 0.030 Uiso 1 1 calc R U . . .
C1 C 0.42462(15) 0.2048(4) -0.09519(9) 0.0318(4) Uani 1 1 d . . . . .
H1A H 0.3926 0.1291 -0.1384 0.038 Uiso 1 1 calc R U . . .
H1B H 0.4838 0.3285 -0.0890 0.038 Uiso 1 1 calc R U . . .
C22 C 0.78402(16) 0.8263(4) 0.32724(9) 0.0300(4) Uani 1 1 d . . . . .
H22 H 0.8530 0.7373 0.3323 0.036 Uiso 1 1 calc R U . . .
C24 C 0.64545(15) 1.1346(4) 0.26615(9) 0.0299(4) Uani 1 1 d . . . . .
H24 H 0.6201 1.2564 0.2302 0.036 Uiso 1 1 calc R U . . .
C23 C 0.74557(17) 1.0018(4) 0.27432(10) 0.0355(5) Uani 1 1 d . . . . .
H23 H 0.7883 1.0310 0.2434 0.043 Uiso 1 1 calc R U . . .
C15 C 0.56786(16) 0.7550(4) 0.56597(10) 0.0334(4) Uani 1 1 d . . . . .
H15A H 0.5336 0.6866 0.5222 0.040 Uiso 1 1 calc R U . . .
H15B H 0.5300 0.8832 0.5848 0.040 Uiso 1 1 calc R U . . .

loop_
_atom_site_aniso_label
_atom_site_aniso_U_11
_atom_site_aniso_U_22
_atom_site_aniso_U_33
_atom_site_aniso_U_23
_atom_site_aniso_U_13
_atom_site_aniso_U_12
O2 0.0224(5) 0.0132(5) 0.0240(5) 0.0035(4) 0.0102(4) 0.0043(4)
O3 0.0211(5) 0.0104(5) 0.0273(6) -0.0010(4) 0.0110(4) 0.0005(4)
O1 0.0190(5) 0.0109(5) 0.0261(5) -0.0001(4) 0.0082(4) -0.0013(4)
O4 0.0248(5) 0.0115(5) 0.0248(5) -0.0028(4) 0.0124(4) -0.0048(5)
C5 0.0189(7) 0.0112(7) 0.0192(7) 0.0017(6) 0.0064(5) 0.0014(6)
C13 0.0232(7) 0.0145(7) 0.0191(7) 0.0000(6) 0.0051(6) -0.0001(6)
C19 0.0192(7) 0.0112(7) 0.0209(7) -0.0008(6) 0.0088(5) -0.0021(6)
C4 0.0172(7) 0.0103(7) 0.0202(7) 0.0003(6) 0.0063(5) -0.0013(6)
C18 0.0188(7) 0.0096(7) 0.0210(7) -0.0010(6) 0.0082(5) 0.0004(6)
C6 0.0274(8) 0.0137(8) 0.0196(7) 0.0019(6) 0.0054(6) 0.0019(6)
C27 0.0259(8) 0.0132(7) 0.0219(7) -0.0014(6) 0.0058(6) -0.0009(6)
C20 0.0275(8) 0.0132(8) 0.0211(7) -0.0026(6) 0.0076(6) -0.0032(6)
C21 0.0249(7) 0.0172(8) 0.0190(7) -0.0045(6) 0.0054(6) -0.0036(6)
C17 0.0228(8) 0.0163(8) 0.0248(7) 0.0016(6) 0.0111(6) -0.0025(6)
C3 0.0195(7) 0.0148(7) 0.0221(7) -0.0006(6) 0.0059(6) 0.0013(6)
C2 0.0194(7) 0.0204(8) 0.0270(8) -0.0031(7) 0.0064(6) -0.0012(6)
C25 0.0251(8) 0.0296(9) 0.0262(8) -0.0010(7) 0.0051(6) 0.0017(7)
C26 0.0244(8) 0.0252(9) 0.0226(7) -0.0014(7) 0.0075(6) -0.0019(7)
C14 0.0273(8) 0.0248(9) 0.0192(7) -0.0010(7) 0.0055(6) -0.0011(7)
C16 0.0288(8) 0.0219(9) 0.0287(8) 0.0016(7) 0.0159(6) 0.0004(7)
C28 0.0326(9) 0.0221(9) 0.0217(8) 0.0002(7) 0.0047(6) 0.0014(7)
C7 0.0264(8) 0.0162(8) 0.0171(7) 0.0040(6) 0.0053(6) 0.0030(6)
C8 0.0276(8) 0.0269(9) 0.0248(8) -0.0007(7) 0.0098(6) -0.0028(7)
C11 0.0284(8) 0.0303(10) 0.0259(8) -0.0037(7) 0.0054(7) -0.0025(8)
C9 0.0334(9) 0.0342(10) 0.0271(8) -0.0047(8) 0.0150(7) 0.0008(8)
C10 0.0383(9) 0.0236(9) 0.0211(8) -0.0039(7) 0.0078(7) -0.0005(7)
C12 0.0246(8) 0.0281(9) 0.0237(8) -0.0034(7) 0.0077(6) 0.0008(7)
C1 0.0246(8) 0.0384(11) 0.0340(9) -0.0016(8) 0.0110(7) -0.0060(8)
C22 0.0315(9) 0.0326(10) 0.0297(8) 0.0053(8) 0.0149(7) 0.0073(8)
C24 0.0347(9) 0.0289(10) 0.0248(8) 0.0067(7) 0.0063(7) 0.0016(8)
C23 0.0392(10) 0.0409(11) 0.0323(9) 0.0094(9) 0.0196(8) 0.0066(9)
C15 0.0305(9) 0.0327(10) 0.0407(10) 0.0031(9) 0.0161(8) 0.0055(8)

loop_
_atom_type_symbol
_atom_type_description
_atom_type_scat_dispersion_real
_atom_type_scat_dispersion_imag
_atom_type_scat_source
C C 0.0181 0.0091 'International Tables Vol C Tables 4.2.6.8 and 6.1.1.4'
H H 0.0000 0.0000 'International Tables Vol C Tables 4.2.6.8 and 6.1.1.4'
O O 0.0492 0.0322 'International Tables Vol C Tables 4.2.6.8 and 6.1.1.4'

loop_
_geom_angle_atom_site_label_1
_geom_angle_atom_site_label_2
_geom_angle_atom_site_label_3
_geom_angle
_geom_angle_site_symmetry_1
_geom_angle_site_symmetry_3
_geom_angle_publ_flag
C5 O2 H2 109.5 . . ?
C18 O3 H3 109.5 . . ?
C4 O1 H1 109.5 . . ?
C19 O4 H4 109.5 . . ?
O2 C5 C6 107.19(11) . . ?
O2 C5 C4 110.21(11) . . ?
C6 C5 C4 114.51(13) . . ?
O2 C5 H5 108.3 . . ?
C6 C5 H5 108.3 . . ?
C4 C5 H5 108.3 . . ?
C14 C13 C4 113.84(13) . . ?
C14 C13 H13A 108.8 . . ?
C4 C13 H13A 108.8 . . ?
C14 C13 H13B 108.8 . . ?
C4 C13 H13B 108.8 . . ?
H13A C13 H13B 107.7 . . ?
O4 C19 C20 106.82(11) . . ?
O4 C19 C18 110.72(12) . . ?
C20 C19 C18 114.30(13) . . ?
O4 C19 H19 108.3 . . ?
C20 C19 H19 108.3 . . ?
C18 C19 H19 108.3 . . ?
O1 C4 C13 108.64(12) . . ?
O1 C4 C5 110.04(11) . . ?
C13 C4 C5 110.31(12) . . ?
O1 C4 C3 105.34(12) . . ?
C13 C4 C3 111.31(12) . . ?
C5 C4 C3 111.06(12) . . ?
O3 C18 C27 107.91(12) . . ?
O3 C18 C17 105.68(12) . . ?
C27 C18 C17 111.51(13) . . ?
O3 C18 C19 110.64(11) . . ?
C27 C18 C19 110.81(12) . . ?
C17 C18 C19 110.16(12) . . ?
C7 C6 C5 110.71(13) . . ?
C7 C6 H6A 109.5 . . ?
C5 C6 H6A 109.5 . . ?
C7 C6 H6B 109.5 . . ?
C5 C6 H6B 109.5 . . ?
H6A C6 H6B 108.1 . . ?
C28 C27 C18 113.40(13) . . ?
C28 C27 H27A 108.9 . . ?
C18 C27 H27A 108.9 . . ?
C28 C27 H27B 108.9 . . ?
C18 C27 H27B 108.9 . . ?
H27A C27 H27B 107.7 . . ?
C21 C20 C19 110.99(13) . . ?
C21 C20 H20A 109.4 . . ?
C19 C20 H20A 109.4 . . ?
C21 C20 H20B 109.4 . . ?
C19 C20 H20B 109.4 . . ?
H20A C20 H20B 108.0 . . ?
C26 C21 C22 117.88(16) . . ?
C26 C21 C20 121.04(15) . . ?
C22 C21 C20 121.05(15) . . ?
C16 C17 C18 113.60(14) . . ?
C16 C17 H17A 108.8 . . ?
C18 C17 H17A 108.8 . . ?
C16 C17 H17B 108.8 . . ?
C18 C17 H17B 108.8 . . ?
H17A C17 H17B 107.7 . . ?
C2 C3 C4 113.81(13) . . ?
C2 C3 H3A 108.8 . . ?
C4 C3 H3A 108.8 . . ?
C2 C3 H3B 108.8 . . ?
C4 C3 H3B 108.8 . . ?
H3A C3 H3B 107.7 . . ?
C1 C2 C3 125.29(16) . . ?
C1 C2 H2A 117.4 . . ?
C3 C2 H2A 117.4 . . ?
C26 C25 C24 119.65(16) . . ?
C26 C25 H25 120.2 . . ?
C24 C25 H25 120.2 . . ?
C25 C26 C21 121.72(16) . . ?
C25 C26 H26 119.1 . . ?
C21 C26 H26 119.1 . . ?
C13 C14 H14A 109.5 . . ?
C13 C14 H14B 109.5 . . ?
H14A C14 H14B 109.5 . . ?
C13 C14 H14C 109.5 . . ?
H14A C14 H14C 109.5 . . ?
H14B C14 H14C 109.5 . . ?
C15 C16 C17 125.30(17) . . ?
C15 C16 H16 117.4 . . ?
C17 C16 H16 117.4 . . ?
C27 C28 H28A 109.5 . . ?
C27 C28 H28B 109.5 . . ?
H28A C28 H28B 109.5 . . ?
C27 C28 H28C 109.5 . . ?
H28A C28 H28C 109.5 . . ?
H28B C28 H28C 109.5 . . ?
C8 C7 C12 118.06(15) . . ?
C8 C7 C6 121.50(15) . . ?
C12 C7 C6 120.38(14) . . ?
C9 C8 C7 120.69(16) . . ?
C9 C8 H8 119.7 . . ?
C7 C8 H8 119.7 . . ?
C12 C11 C10 119.96(16) . . ?
C12 C11 H11 120.0 . . ?
C10 C11 H11 120.0 . . ?
C10 C9 C8 120.61(16) . . ?
C10 C9 H9 119.7 . . ?
C8 C9 H9 119.7 . . ?
C11 C10 C9 119.19(16) . . ?
C11 C10 H10 120.4 . . ?
C9 C10 H10 120.4 . . ?
C11 C12 C7 121.49(16) . . ?
C11 C12 H12 119.3 . . ?
C7 C12 H12 119.3 . . ?
C2 C1 H1A 120.0 . . ?
C2 C1 H1B 120.0 . . ?
H1A C1 H1B 120.0 . . ?
C23 C22 C21 120.68(17) . . ?
C23 C22 H22 119.7 . . ?
C21 C22 H22 119.7 . . ?
C23 C24 C25 119.44(17) . . ?
C23 C24 H24 120.3 . . ?
C25 C24 H24 120.3 . . ?
C24 C23 C22 120.62(17) . . ?
C24 C23 H23 119.7 . . ?
C22 C23 H23 119.7 . . ?
C16 C15 H15A 120.0 . . ?
C16 C15 H15B 120.0 . . ?
H15A C15 H15B 120.0 . . ?

loop_
_geom_bond_atom_site_label_1
_geom_bond_atom_site_label_2
_geom_bond_distance
_geom_bond_site_symmetry_2
_geom_bond_publ_flag
O2 C5 1.4313(18) . ?
O2 H2 0.8400 . ?
O3 C18 1.4343(18) . ?
O3 H3 0.8400 . ?
O1 C4 1.4374(17) . ?
O1 H1 0.8400 . ?
O4 C19 1.4302(18) . ?
O4 H4 0.8400 . ?
C5 C6 1.534(2) . ?
C5 C4 1.543(2) . ?
C5 H5 1.0000 . ?
C13 C14 1.528(2) . ?
C13 C4 1.536(2) . ?
C13 H13A 0.9900 . ?
C13 H13B 0.9900 . ?
C19 C20 1.533(2) . ?
C19 C18 1.547(2) . ?
C19 H19 1.0000 . ?
C4 C3 1.546(2) . ?
C18 C27 1.538(2) . ?
C18 C17 1.545(2) . ?
C6 C7 1.509(2) . ?
C6 H6A 0.9900 . ?
C6 H6B 0.9900 . ?
C27 C28 1.526(2) . ?
C27 H27A 0.9900 . ?
C27 H27B 0.9900 . ?
C20 C21 1.508(2) . ?
C20 H20A 0.9900 . ?
C20 H20B 0.9900 . ?
C21 C26 1.393(2) . ?
C21 C22 1.395(2) . ?
C17 C16 1.504(2) . ?
C17 H17A 0.9900 . ?
C17 H17B 0.9900 . ?
C3 C2 1.507(2) . ?
C3 H3A 0.9900 . ?
C3 H3B 0.9900 . ?
C2 C1 1.317(3) . ?
C2 H2A 0.9500 . ?
C25 C26 1.386(3) . ?
C25 C24 1.388(3) . ?
C25 H25 0.9500 . ?
C26 H26 0.9500 . ?
C14 H14A 0.9800 . ?
C14 H14B 0.9800 . ?
C14 H14C 0.9800 . ?
C16 C15 1.318(3) . ?
C16 H16 0.9500 . ?
C28 H28A 0.9800 . ?
C28 H28B 0.9800 . ?
C28 H28C 0.9800 . ?
C7 C8 1.392(2) . ?
C7 C12 1.394(2) . ?
C8 C9 1.390(3) . ?
C8 H8 0.9500 . ?
C11 C12 1.387(2) . ?
C11 C10 1.387(3) . ?
C11 H11 0.9500 . ?
C9 C10 1.389(3) . ?
C9 H9 0.9500 . ?
C10 H10 0.9500 . ?
C12 H12 0.9500 . ?
C1 H1A 0.9500 . ?
C1 H1B 0.9500 . ?
C22 C23 1.388(3) . ?
C22 H22 0.9500 . ?
C24 C23 1.385(3) . ?
C24 H24 0.9500 . ?
C23 H23 0.9500 . ?
C15 H15A 0.9500 . ?
C15 H15B 0.9500 . ?
